data_7126815
loop_
_publ_author_name
'Li, Jian'
'Yang, Fang'
'Hu, Weiwei'
'Ren, Bo'
'Chen, Zi-Sheng'
'Ji, Kegong'

_publ_section_title
;
 Gold(i)-catalyzed tandem cyclization of cyclopropylidene-tethered
 propargylic alcohols: an approach to functionalized naphtho[2,3-c]pyrans.
;
_journal_issue 64
_journal_name_full 'Chemical communications (Cambridge, England)'
_journal_page_first 9154
_journal_page_last 9157
_journal_paper_doi 10.1039/d0cc03285a
_journal_volume 56
_journal_year 2020
_chemical_formula_moiety 'C21 H20 O2'
_chemical_formula_sum 'C21 H20 O2'
_chemical_formula_weight 304.37
_space_group_crystal_system orthorhombic
_space_group_IT_number 61
_space_group_name_Hall '-P 2ac 2ab'
_space_group_name_H-M_alt 'P b c a'
_atom_sites_solution_hydrogens geom
_atom_sites_solution_primary dual
_audit_creation_date 2019-10-28
_audit_creation_method
;
Olex2 1.3
(compiled 2019.09.11 svn.r3662 for OlexSys, GUI svn.r5938)
;
_audit_update_record
;
2020-02-21 deposited with the CCDC.	2020-07-01 downloaded from the CCDC.
;
_cell_angle_alpha 90
_cell_angle_beta 90
_cell_angle_gamma 90
_cell_formula_units_Z 8
_cell_length_a 14.8226(12)
_cell_length_b 9.0342(7)
_cell_length_c 23.887(2)
_cell_measurement_reflns_used 2254
_cell_measurement_temperature 100.00(10)
_cell_measurement_theta_max 26.7000
_cell_measurement_theta_min 2.7580
_cell_volume 3198.7(4)
_computing_cell_refinement 'CrysAlisPro 1.171.38.43f (Rigaku OD, 2015)'
_computing_data_collection 'CrysAlisPro 1.171.38.43f (Rigaku OD, 2015)'
_computing_data_reduction 'CrysAlisPro 1.171.38.43f (Rigaku OD, 2015)'
_computing_molecular_graphics 'Olex2 1.3 (Dolomanov et al., 2009)'
_computing_publication_material 'Olex2 1.3 (Dolomanov et al., 2009)'
_computing_structure_refinement 'ShelXL 2018/3 (Sheldrick, 2015)'
_computing_structure_solution 'SHELXT 2018/2 (Sheldrick, 2018)'
_diffrn_ambient_environment N~2~
_diffrn_ambient_temperature 100.00(10)
_diffrn_detector 'CCD plate'
_diffrn_detector_area_resol_mean 5.2684
_diffrn_detector_type AtlasS2
_diffrn_measured_fraction_theta_full 1.000
_diffrn_measured_fraction_theta_max 1.000
_diffrn_measurement_details
;
List of Runs (angles in degrees, time in seconds):

  # Type    Start    End  Width  t~exp~   \w     \q     \k     \f   Frames
#--------------------------------------------------------------------------
  1  \w    -11.00  68.00   1.00    3.50    --  -11.59  19.00 -60.00   79
  2  \w    -29.00  31.00   1.00    3.50    --  -11.59  37.00  60.00   60
;
_diffrn_measurement_device 'four-circle diffractometer'
_diffrn_measurement_device_type 'SuperNova, Dual, Cu at zero, AtlasS2'
_diffrn_measurement_method '\w scans'
_diffrn_orient_matrix_type 'CrysAlisPro convention (1999,Acta A55,543-557)'
_diffrn_orient_matrix_UB_11 0.0057384000
_diffrn_orient_matrix_UB_12 0.0169360000
_diffrn_orient_matrix_UB_13 0.0287878000
_diffrn_orient_matrix_UB_21 -0.0357653000
_diffrn_orient_matrix_UB_22 0.0519201000
_diffrn_orient_matrix_UB_23 -0.0016769000
_diffrn_orient_matrix_UB_31 -0.0312135000
_diffrn_orient_matrix_UB_32 -0.0564112000
_diffrn_orient_matrix_UB_33 0.0072206000
_diffrn_radiation_monochromator mirror
_diffrn_radiation_probe x-ray
_diffrn_radiation_type 'Mo K\a'
_diffrn_radiation_wavelength 0.71073
_diffrn_reflns_av_R_equivalents 0.0433
_diffrn_reflns_av_unetI/netI 0.0509
_diffrn_reflns_Laue_measured_fraction_full 1.000
_diffrn_reflns_Laue_measured_fraction_max 1.000
_diffrn_reflns_limit_h_max 17
_diffrn_reflns_limit_h_min -17
_diffrn_reflns_limit_k_max 9
_diffrn_reflns_limit_k_min -10
_diffrn_reflns_limit_l_max 28
_diffrn_reflns_limit_l_min -19
_diffrn_reflns_number 9295
_diffrn_reflns_point_group_measured_fraction_full 1.000
_diffrn_reflns_point_group_measured_fraction_max 1.000
_diffrn_reflns_theta_full 24.999
_diffrn_reflns_theta_max 24.999
_diffrn_reflns_theta_min 2.190
_diffrn_source 'micro-focus sealed X-ray tube'
_diffrn_source_type 'SuperNova (Mo) X-ray Source'
_exptl_absorpt_coefficient_mu 0.080
_exptl_absorpt_correction_T_max 1.00000
_exptl_absorpt_correction_T_min 0.80342
_exptl_absorpt_correction_type multi-scan
_exptl_absorpt_process_details
;
CrysAlisPro 1.171.38.43f (Rigaku Oxford Diffraction, 2015)
Empirical absorption correction using spherical harmonics,
 implemented in SCALE3 ABSPACK scaling algorithm.
;
_exptl_crystal_colour colourless
_exptl_crystal_colour_primary colourless
_exptl_crystal_density_diffrn 1.264
_exptl_crystal_description block
_exptl_crystal_F_000 1296
_exptl_crystal_size_max 0.14
_exptl_crystal_size_mid 0.12
_exptl_crystal_size_min 0.11
_refine_diff_density_max 0.212
_refine_diff_density_min -0.188
_refine_diff_density_rms 0.047
_refine_ls_extinction_method none
_refine_ls_goodness_of_fit_ref 1.070
_refine_ls_hydrogen_treatment constr
_refine_ls_matrix_type full
_refine_ls_number_parameters 210
_refine_ls_number_reflns 2822
_refine_ls_number_restraints 0
_refine_ls_restrained_S_all 1.070
_refine_ls_R_factor_all 0.0683
_refine_ls_R_factor_gt 0.0457
_refine_ls_shift/su_max 0.000
_refine_ls_shift/su_mean 0.000
_refine_ls_structure_factor_coef Fsqd
_refine_ls_weighting_details 'w=1/[\s^2^(Fo^2^)+(0.0321P)^2^+1.0265P] where P=(Fo^2^+2Fc^2^)/3'
_refine_ls_weighting_scheme calc
_refine_ls_wR_factor_gt 0.0904
_refine_ls_wR_factor_ref 0.1023
_reflns_Friedel_coverage 0.000
_reflns_number_gt 2106
_reflns_number_total 2822
_reflns_threshold_expression 'I > 2\s(I)'
_cod_data_source_file d0cc03285a2.cif
_cod_data_source_block 1-27
_cod_depositor_comments 'Adding full bibliography for 7126815.cif.'
_cod_database_code 7126815
_shelx_shelxl_version_number 2018/3
_shelx_space_group_comment
;
The symmetry employed for this shelxl refinement is uniquely defined
by the following loop, which should always be used as a source of
symmetry information in preference to the above space-group names.
They are only intended as comments.
;
_reflns_odcompleteness_completeness 99.89
_reflns_odcompleteness_iscentric 1
_reflns_odcompleteness_theta 26.32
_olex2_refinement_description
;
1. Fixed Uiso
 At 1.2 times of:
  All C(H) groups, All C(H,H) groups
 At 1.5 times of:
  All C(H,H,H) groups
2.a Ternary CH refined with riding coordinates:
 C13(H13)
2.b Secondary CH2 refined with riding coordinates:
 C11(H11A,H11B), C12(H12A,H12B)
2.c Aromatic/amide H refined with riding coordinates:
 C5(H5), C4(H4), C2(H2), C7(H7), C16(H16), C20(H20), C18(H18), C17(H17),
 C19(H19)
2.d Idealised Me refined as rotating group:
 C21(H21A,H21B,H21C), C14(H14A,H14B,H14C)
;
_olex2_date_sample_data_collection 2019-10-28
_olex2_submission_special_instructions 'No special instructions were received'
_oxdiff_exptl_absorpt_empirical_details
;
Empirical correction (ABSPACK) includes:
- Absorption correction using spherical harmonics
- Frame scaling
;
_oxdiff_exptl_absorpt_empirical_full_max 1.234
_oxdiff_exptl_absorpt_empirical_full_min 0.765

loop_
_space_group_symop_operation_xyz
'x, y, z'
'-x+1/2, -y, z+1/2'
'-x, y+1/2, -z+1/2'
'x+1/2, -y+1/2, -z'
'-x, -y, -z'
'x-1/2, y, -z-1/2'
'x, -y-1/2, z-1/2'
'-x-1/2, y-1/2, z'

loop_
_atom_site_label
_atom_site_type_symbol
_atom_site_fract_x
_atom_site_fract_y
_atom_site_fract_z
_atom_site_U_iso_or_equiv
_atom_site_adp_type
_atom_site_occupancy
_atom_site_site_symmetry_order
_atom_site_calc_flag
_atom_site_refinement_flags_posn
_atom_site_refinement_flags_adp
_atom_site_refinement_flags_occupancy
_atom_site_disorder_assembly
_atom_site_disorder_group
O1 O 0.33643(9) 0.44337(13) 0.51390(5) 0.0226(3) Uani 1 1 d . . . . .
O2 O 0.37273(8) 0.82333(14) 0.17706(5) 0.0238(3) Uani 1 1 d . . . . .
C9 C 0.40798(12) 0.7603(2) 0.29026(8) 0.0164(4) Uani 1 1 d . . . . .
C1 C 0.37799(11) 0.61475(19) 0.37459(7) 0.0141(4) Uani 1 1 d . . . . .
C6 C 0.33219(11) 0.5079(2) 0.34104(8) 0.0153(4) Uani 1 1 d . . . . .
C10 C 0.41728(11) 0.74011(19) 0.34765(7) 0.0148(4) Uani 1 1 d . . . . .
C3 C 0.34178(12) 0.4708(2) 0.45745(8) 0.0174(4) Uani 1 1 d . . . . .
C8 C 0.35783(12) 0.6572(2) 0.25759(8) 0.0172(4) Uani 1 1 d . . . . .
C15 C 0.47062(12) 0.8485(2) 0.38168(7) 0.0167(4) Uani 1 1 d . . . . .
C5 C 0.29718(12) 0.3792(2) 0.36726(8) 0.0172(4) Uani 1 1 d . . . . .
H5 H 0.270564 0.306260 0.345320 0.021 Uiso 1 1 calc R U . . .
C4 C 0.30155(12) 0.3599(2) 0.42361(8) 0.0193(4) Uani 1 1 d . . . . .
H4 H 0.278314 0.274516 0.439893 0.023 Uiso 1 1 calc R U . . .
C2 C 0.38075(11) 0.5930(2) 0.43371(8) 0.0159(4) Uani 1 1 d . . . . .
H2 H 0.409295 0.662406 0.456333 0.019 Uiso 1 1 calc R U . . .
C7 C 0.32297(12) 0.5333(2) 0.28311(8) 0.0165(4) Uani 1 1 d . . . . .
H7 H 0.292360 0.464009 0.261450 0.020 Uiso 1 1 calc R U . . .
C16 C 0.55372(12) 0.8063(2) 0.40366(8) 0.0210(5) Uani 1 1 d . . . . .
H16 H 0.575218 0.711257 0.396917 0.025 Uiso 1 1 calc R U . . .
C20 C 0.44027(13) 0.9922(2) 0.39221(8) 0.0208(5) Uani 1 1 d . . . . .
H20 H 0.385091 1.022998 0.377789 0.025 Uiso 1 1 calc R U . . .
C13 C 0.34752(13) 0.6777(2) 0.19453(8) 0.0202(4) Uani 1 1 d . . . . .
H13 H 0.386853 0.606329 0.175612 0.024 Uiso 1 1 calc R U . . .
C18 C 0.57390(14) 1.0447(2) 0.44574(8) 0.0247(5) Uani 1 1 d . . . . .
H18 H 0.607960 1.109891 0.467241 0.030 Uiso 1 1 calc R U . . .
C11 C 0.45186(13) 0.8905(2) 0.26102(8) 0.0215(5) Uani 1 1 d . . . . .
H11A H 0.416484 0.979035 0.267757 0.026 Uiso 1 1 calc R U . . .
H11B H 0.511632 0.906335 0.276427 0.026 Uiso 1 1 calc R U . . .
C17 C 0.60513(13) 0.9036(2) 0.43549(8) 0.0248(5) Uani 1 1 d . . . . .
H17 H 0.660501 0.873494 0.449841 0.030 Uiso 1 1 calc R U . . .
C19 C 0.49145(13) 1.0894(2) 0.42389(8) 0.0240(5) Uani 1 1 d . . . . .
H19 H 0.470533 1.184870 0.430548 0.029 Uiso 1 1 calc R U . . .
C12 C 0.45915(13) 0.8641(2) 0.19864(8) 0.0246(5) Uani 1 1 d . . . . .
H12A H 0.480157 0.953419 0.180230 0.029 Uiso 1 1 calc R U . . .
H12B H 0.502348 0.785832 0.191351 0.029 Uiso 1 1 calc R U . . .
C21 C 0.36744(14) 0.5582(2) 0.55040(8) 0.0251(5) Uani 1 1 d . . . . .
H21A H 0.337738 0.649374 0.541074 0.038 Uiso 1 1 calc R U . . .
H21B H 0.431439 0.570022 0.546139 0.038 Uiso 1 1 calc R U . . .
H21C H 0.353946 0.532308 0.588463 0.038 Uiso 1 1 calc R U . . .
C14 C 0.25224(14) 0.6557(2) 0.17348(8) 0.0281(5) Uani 1 1 d . . . . .
H14A H 0.212538 0.723419 0.192245 0.042 Uiso 1 1 calc R U . . .
H14B H 0.233417 0.555950 0.180950 0.042 Uiso 1 1 calc R U . . .
H14C H 0.250289 0.673700 0.133895 0.042 Uiso 1 1 calc R U . . .

loop_
_atom_site_aniso_label
_atom_site_aniso_U_11
_atom_site_aniso_U_22
_atom_site_aniso_U_33
_atom_site_aniso_U_23
_atom_site_aniso_U_13
_atom_site_aniso_U_12
O1 0.0321(8) 0.0199(7) 0.0156(7) 0.0009(6) -0.0001(6) -0.0053(6)
O2 0.0244(7) 0.0254(8) 0.0217(8) 0.0059(6) -0.0048(6) -0.0060(6)
C9 0.0145(9) 0.0157(10) 0.0190(10) -0.0007(8) 0.0013(8) 0.0013(8)
C1 0.0101(9) 0.0148(10) 0.0173(10) -0.0006(8) 0.0017(7) 0.0029(8)
C6 0.0109(9) 0.0165(10) 0.0186(11) -0.0009(8) 0.0010(8) 0.0017(8)
C10 0.0130(9) 0.0139(10) 0.0176(10) -0.0018(8) 0.0015(8) 0.0021(8)
C3 0.0169(10) 0.0195(11) 0.0159(11) 0.0016(8) 0.0011(8) 0.0023(9)
C8 0.0154(10) 0.0186(10) 0.0175(11) -0.0018(8) 0.0006(8) 0.0027(8)
C15 0.0179(10) 0.0195(10) 0.0128(10) 0.0008(8) 0.0040(8) -0.0039(8)
C5 0.0169(10) 0.0149(10) 0.0199(11) -0.0028(8) -0.0017(8) -0.0012(8)
C4 0.0184(10) 0.0155(10) 0.0239(11) 0.0038(9) 0.0005(8) -0.0032(8)
C2 0.0132(9) 0.0164(10) 0.0181(11) -0.0035(8) -0.0005(8) -0.0005(8)
C7 0.0150(9) 0.0161(10) 0.0183(11) -0.0043(8) -0.0011(8) -0.0002(8)
C16 0.0216(10) 0.0195(11) 0.0219(11) 0.0004(9) 0.0002(9) -0.0005(9)
C20 0.0206(10) 0.0205(11) 0.0213(11) 0.0009(8) 0.0013(8) -0.0014(9)
C13 0.0246(10) 0.0188(11) 0.0173(11) 0.0019(8) 0.0003(8) -0.0011(9)
C18 0.0319(12) 0.0243(11) 0.0179(11) -0.0015(9) -0.0011(9) -0.0114(10)
C11 0.0216(10) 0.0223(11) 0.0206(11) 0.0008(9) -0.0005(8) -0.0047(9)
C17 0.0197(10) 0.0289(12) 0.0259(12) 0.0016(9) -0.0052(9) -0.0050(9)
C19 0.0320(12) 0.0175(11) 0.0226(12) -0.0033(9) 0.0041(9) -0.0031(9)
C12 0.0247(11) 0.0288(11) 0.0201(11) 0.0054(9) -0.0003(9) -0.0081(10)
C21 0.0351(12) 0.0237(11) 0.0164(11) -0.0011(9) 0.0005(9) -0.0037(10)
C14 0.0310(12) 0.0313(12) 0.0221(11) 0.0024(10) -0.0077(9) -0.0073(10)

loop_
_atom_type_symbol
_atom_type_description
_atom_type_scat_dispersion_real
_atom_type_scat_dispersion_imag
_atom_type_scat_source
C C 0.0033 0.0016 'International Tables Vol C Tables 4.2.6.8 and 6.1.1.4'
H H 0.0000 0.0000 'International Tables Vol C Tables 4.2.6.8 and 6.1.1.4'
O O 0.0106 0.0060 'International Tables Vol C Tables 4.2.6.8 and 6.1.1.4'

loop_
_geom_angle_atom_site_label_1
_geom_angle_atom_site_label_2
_geom_angle_atom_site_label_3
_geom_angle
_geom_angle_site_symmetry_1
_geom_angle_site_symmetry_3
_geom_angle_publ_flag
C3 O1 C21 116.67(14) . . ?
C12 O2 C13 111.49(14) . . ?
C10 C9 C8 120.44(17) . . ?
C10 C9 C11 120.92(16) . . ?
C8 C9 C11 118.64(16) . . ?
C6 C1 C10 118.55(16) . . ?
C6 C1 C2 118.46(16) . . ?
C2 C1 C10 122.98(16) . . ?
C5 C6 C1 118.71(16) . . ?
C7 C6 C1 119.22(17) . . ?
C7 C6 C5 122.07(17) . . ?
C9 C10 C1 120.55(16) . . ?
C9 C10 C15 120.12(16) . . ?
C1 C10 C15 119.31(16) . . ?
O1 C3 C4 114.06(16) . . ?
C2 C3 O1 125.22(17) . . ?
C2 C3 C4 120.72(17) . . ?
C9 C8 C13 120.91(16) . . ?
C7 C8 C9 119.05(17) . . ?
C7 C8 C13 119.94(16) . . ?
C16 C15 C10 119.50(16) . . ?
C16 C15 C20 118.14(17) . . ?
C20 C15 C10 122.36(16) . . ?
C6 C5 H5 119.2 . . ?
C4 C5 C6 121.68(17) . . ?
C4 C5 H5 119.2 . . ?
C3 C4 H4 120.2 . . ?
C5 C4 C3 119.58(18) . . ?
C5 C4 H4 120.2 . . ?
C1 C2 H2 119.7 . . ?
C3 C2 C1 120.63(17) . . ?
C3 C2 H2 119.7 . . ?
C6 C7 H7 119.0 . . ?
C8 C7 C6 122.06(17) . . ?
C8 C7 H7 119.0 . . ?
C15 C16 H16 119.4 . . ?
C17 C16 C15 121.23(18) . . ?
C17 C16 H16 119.4 . . ?
C15 C20 H20 119.6 . . ?
C19 C20 C15 120.74(18) . . ?
C19 C20 H20 119.6 . . ?
O2 C13 C8 111.97(15) . . ?
O2 C13 H13 108.4 . . ?
O2 C13 C14 105.56(15) . . ?
C8 C13 H13 108.4 . . ?
C14 C13 C8 113.94(16) . . ?
C14 C13 H13 108.4 . . ?
C17 C18 H18 120.1 . . ?
C17 C18 C19 119.83(18) . . ?
C19 C18 H18 120.1 . . ?
C9 C11 H11A 109.4 . . ?
C9 C11 H11B 109.4 . . ?
H11A C11 H11B 108.0 . . ?
C12 C11 C9 111.26(16) . . ?
C12 C11 H11A 109.4 . . ?
C12 C11 H11B 109.4 . . ?
C16 C17 H17 120.1 . . ?
C18 C17 C16 119.87(19) . . ?
C18 C17 H17 120.1 . . ?
C20 C19 C18 120.19(18) . . ?
C20 C19 H19 119.9 . . ?
C18 C19 H19 119.9 . . ?
O2 C12 C11 109.38(15) . . ?
O2 C12 H12A 109.8 . . ?
O2 C12 H12B 109.8 . . ?
C11 C12 H12A 109.8 . . ?
C11 C12 H12B 109.8 . . ?
H12A C12 H12B 108.2 . . ?
O1 C21 H21A 109.5 . . ?
O1 C21 H21B 109.5 . . ?
O1 C21 H21C 109.5 . . ?
H21A C21 H21B 109.5 . . ?
H21A C21 H21C 109.5 . . ?
H21B C21 H21C 109.5 . . ?
C13 C14 H14A 109.5 . . ?
C13 C14 H14B 109.5 . . ?
C13 C14 H14C 109.5 . . ?
H14A C14 H14B 109.5 . . ?
H14A C14 H14C 109.5 . . ?
H14B C14 H14C 109.5 . . ?

loop_
_geom_bond_atom_site_label_1
_geom_bond_atom_site_label_2
_geom_bond_distance
_geom_bond_site_symmetry_2
_geom_bond_publ_flag
O1 C3 1.373(2) . ?
O1 C21 1.431(2) . ?
O2 C13 1.430(2) . ?
O2 C12 1.429(2) . ?
C9 C10 1.390(3) . ?
C9 C8 1.424(3) . ?
C9 C11 1.515(3) . ?
C1 C6 1.426(2) . ?
C1 C10 1.427(2) . ?
C1 C2 1.426(3) . ?
C6 C5 1.419(2) . ?
C6 C7 1.409(3) . ?
C10 C15 1.498(2) . ?
C3 C4 1.419(3) . ?
C3 C2 1.369(3) . ?
C8 C7 1.375(3) . ?
C8 C13 1.525(3) . ?
C15 C16 1.392(3) . ?
C15 C20 1.397(3) . ?
C5 H5 0.9300 . ?
C5 C4 1.359(3) . ?
C4 H4 0.9300 . ?
C2 H2 0.9300 . ?
C7 H7 0.9300 . ?
C16 H16 0.9300 . ?
C16 C17 1.390(3) . ?
C20 H20 0.9300 . ?
C20 C19 1.385(3) . ?
C13 H13 0.9800 . ?
C13 C14 1.512(3) . ?
C18 H18 0.9300 . ?
C18 C17 1.379(3) . ?
C18 C19 1.389(3) . ?
C11 H11A 0.9700 . ?
C11 H11B 0.9700 . ?
C11 C12 1.513(3) . ?
C17 H17 0.9300 . ?
C19 H19 0.9300 . ?
C12 H12A 0.9700 . ?
C12 H12B 0.9700 . ?
C21 H21A 0.9600 . ?
C21 H21B 0.9600 . ?
C21 H21C 0.9600 . ?
C14 H14A 0.9600 . ?
C14 H14B 0.9600 . ?
C14 H14C 0.9600 . ?

loop_
_geom_torsion_atom_site_label_1
_geom_torsion_atom_site_label_2
_geom_torsion_atom_site_label_3
_geom_torsion_atom_site_label_4
_geom_torsion
_geom_torsion_site_symmetry_1
_geom_torsion_site_symmetry_2
_geom_torsion_site_symmetry_3
_geom_torsion_site_symmetry_4
_geom_torsion_publ_flag
O1 C3 C4 C5 175.64(16) . . . . ?
O1 C3 C2 C1 -176.33(16) . . . . ?
C9 C10 C15 C16 -109.3(2) . . . . ?
C9 C10 C15 C20 70.4(2) . . . . ?
C9 C8 C7 C6 2.6(3) . . . . ?
C9 C8 C13 O2 -14.5(2) . . . . ?
C9 C8 C13 C14 -134.25(18) . . . . ?
C9 C11 C12 O2 52.2(2) . . . . ?
C1 C6 C5 C4 4.0(3) . . . . ?
C1 C6 C7 C8 0.9(3) . . . . ?
C1 C10 C15 C16 69.4(2) . . . . ?
C1 C10 C15 C20 -110.9(2) . . . . ?
C6 C1 C10 C9 2.4(2) . . . . ?
C6 C1 C10 C15 -176.19(15) . . . . ?
C6 C1 C2 C3 1.2(2) . . . . ?
C6 C5 C4 C3 0.2(3) . . . . ?
C10 C9 C8 C7 -3.5(3) . . . . ?
C10 C9 C8 C13 -179.72(16) . . . . ?
C10 C9 C11 C12 161.37(16) . . . . ?
C10 C1 C6 C5 176.71(15) . . . . ?
C10 C1 C6 C7 -3.4(2) . . . . ?
C10 C1 C2 C3 179.84(16) . . . . ?
C10 C15 C16 C17 -179.91(17) . . . . ?
C10 C15 C20 C19 179.97(17) . . . . ?
C8 C9 C10 C1 1.0(3) . . . . ?
C8 C9 C10 C15 179.62(16) . . . . ?
C8 C9 C11 C12 -17.8(2) . . . . ?
C15 C16 C17 C18 0.0(3) . . . . ?
C15 C20 C19 C18 -0.1(3) . . . . ?
C5 C6 C7 C8 -179.22(17) . . . . ?
C4 C3 C2 C1 3.0(3) . . . . ?
C2 C1 C6 C5 -4.6(2) . . . . ?
C2 C1 C6 C7 175.31(16) . . . . ?
C2 C1 C10 C9 -176.16(16) . . . . ?
C2 C1 C10 C15 5.2(2) . . . . ?
C2 C3 C4 C5 -3.7(3) . . . . ?
C7 C6 C5 C4 -175.96(17) . . . . ?
C7 C8 C13 O2 169.31(16) . . . . ?
C7 C8 C13 C14 49.6(2) . . . . ?
C16 C15 C20 C19 -0.3(3) . . . . ?
C20 C15 C16 C17 0.4(3) . . . . ?
C13 O2 C12 C11 -71.2(2) . . . . ?
C13 C8 C7 C6 178.83(16) . . . . ?
C11 C9 C10 C1 -178.11(16) . . . . ?
C11 C9 C10 C15 0.5(3) . . . . ?
C11 C9 C8 C7 175.59(16) . . . . ?
C11 C9 C8 C13 -0.6(3) . . . . ?
C17 C18 C19 C20 0.5(3) . . . . ?
C19 C18 C17 C16 -0.4(3) . . . . ?
C12 O2 C13 C8 50.3(2) . . . . ?
C12 O2 C13 C14 174.77(15) . . . . ?
C21 O1 C3 C4 -173.76(16) . . . . ?
C21 O1 C3 C2 5.6(3) . . . . ?
